data_7227176
loop_
_publ_author_name
'Zabala-Lekuona, A.'
'Cepeda, J.'
'Oyarzabal, I.'
'Rodr\'iguez-Di\'eguez, A.'
'Garc\'ia, J. A.'
'Seco, J. M.'
'Colacio, E.'

_publ_section_title
;
 Rational design of triple-bridged dinuclear ZnIILnIII-based complexes: a
 structural, magnetic and luminescence study
;
_journal_issue 2
_journal_name_full CrystEngComm
_journal_page_first 256
_journal_paper_doi 10.1039/C6CE02240E
_journal_volume 19
_journal_year 2017
_chemical_formula_moiety 'C24 H33 N4 O12 Tm Zn'
_chemical_formula_sum 'C24 H33 N4 O12 Tm Zn'
_chemical_formula_weight 803.84
_chemical_name_systematic
;
 ?
;
_space_group_crystal_system triclinic
_space_group_IT_number 2
_space_group_name_Hall '-P 1'
_space_group_name_H-M_alt 'P -1'
_symmetry_space_group_name_Hall '-P 1'
_symmetry_space_group_name_H-M 'P -1'
_atom_sites_solution_hydrogens geom
_audit_creation_method SHELXL-2014
_audit_update_record
;
2016-11-17 deposited with the CCDC.
2016-11-24 downloaded from the CCDC.
;
_cell_angle_alpha 83.027(3)
_cell_angle_beta 79.709(3)
_cell_angle_gamma 62.765(4)
_cell_formula_units_Z 4
_cell_length_a 11.1639(4)
_cell_length_b 11.7254(5)
_cell_length_c 25.6988(8)
_cell_measurement_reflns_used 22273
_cell_measurement_temperature 100(2)
_cell_measurement_theta_max 68.113
_cell_measurement_theta_min 3.500
_cell_volume 2939.9(2)
_computing_cell_refinement 'CrysAlisPro, Agilent Technologies'
_computing_data_collection 'CrysAlisPro, Agilent Technologies'
_computing_data_reduction 'CrysAlisPro, Agilent Technologies'
_computing_molecular_graphics 'SHELXL-2014 (Sheldrick, 2014)'
_computing_structure_refinement 'SHELXL-2014 (Sheldrick, 2014)'
_computing_structure_solution 'SHELXL-2014 (Sheldrick, 2014)'
_diffrn_ambient_temperature 100(2)
_diffrn_detector_area_resol_mean 5.2012
_diffrn_measured_fraction_theta_full 0.997
_diffrn_measured_fraction_theta_max 0.997
_diffrn_measurement_device_type 'SuperNova, Single source at offset, Atlas'
_diffrn_measurement_method '\w scans'
_diffrn_radiation_type CuK\a
_diffrn_radiation_wavelength 1.54184
_diffrn_reflns_av_R_equivalents 0.0339
_diffrn_reflns_av_unetI/netI 0.0397
_diffrn_reflns_Laue_measured_fraction_full 0.997
_diffrn_reflns_Laue_measured_fraction_max 0.997
_diffrn_reflns_limit_h_max 13
_diffrn_reflns_limit_h_min -11
_diffrn_reflns_limit_k_max 14
_diffrn_reflns_limit_k_min -14
_diffrn_reflns_limit_l_max 30
_diffrn_reflns_limit_l_min -30
_diffrn_reflns_number 22273
_diffrn_reflns_point_group_measured_fraction_full 0.997
_diffrn_reflns_point_group_measured_fraction_max 0.997
_diffrn_reflns_theta_full 67.684
_diffrn_reflns_theta_max 68.113
_diffrn_reflns_theta_min 3.500
_exptl_absorpt_coefficient_mu 7.090
_exptl_absorpt_correction_T_max 1.00000
_exptl_absorpt_correction_T_min 0.46288
_exptl_absorpt_correction_type multi-scan
_exptl_absorpt_process_details 'CrysAlisPro, Agilent Technologies'
_exptl_crystal_colour 'pale yellow'
_exptl_crystal_density_diffrn 1.816
_exptl_crystal_description prismatic
_exptl_crystal_F_000 1600
_exptl_crystal_size_max 0.2260
_exptl_crystal_size_mid 0.1574
_exptl_crystal_size_min 0.0620
_refine_diff_density_max 0.860
_refine_diff_density_min -1.634
_refine_diff_density_rms 0.112
_refine_ls_extinction_method none
_refine_ls_goodness_of_fit_ref 1.074
_refine_ls_hydrogen_treatment constr
_refine_ls_matrix_type full
_refine_ls_number_parameters 781
_refine_ls_number_reflns 10716
_refine_ls_number_restraints 0
_refine_ls_restrained_S_all 1.074
_refine_ls_R_factor_all 0.0360
_refine_ls_R_factor_gt 0.0339
_refine_ls_shift/su_max 0.003
_refine_ls_shift/su_mean 0.000
_refine_ls_structure_factor_coef Fsqd
_refine_ls_weighting_details 'w=1/[\s^2^(Fo^2^)+(0.0378P)^2^+5.9226P] where P=(Fo^2^+2Fc^2^)/3'
_refine_ls_weighting_scheme calc
_refine_ls_wR_factor_gt 0.0850
_refine_ls_wR_factor_ref 0.0865
_reflns_Friedel_coverage 0.000
_reflns_number_gt 10117
_reflns_number_total 10716
_reflns_threshold_expression 'I > 2\s(I)'
_cod_data_source_file c6ce02240e2.cif
_cod_data_source_block Compound11
_cod_depositor_comments 'Adding full bibliography for 7227173--7227176.cif.'
_cod_database_code 7227176
_shelx_space_group_comment
;
The symmetry employed for this shelxl refinement is uniquely defined
by the following loop, which should always be used as a source of
symmetry information in preference to the above space-group names.
They are only intended as comments.
;
_shelxl_version_number 2014-3

loop_
_space_group_symop_operation_xyz
'x, y, z'
'-x, -y, -z'

loop_
_atom_site_label
_atom_site_type_symbol
_atom_site_fract_x
_atom_site_fract_y
_atom_site_fract_z
_atom_site_U_iso_or_equiv
_atom_site_adp_type
_atom_site_occupancy
_atom_site_site_symmetry_order
_atom_site_calc_flag
_atom_site_refinement_flags_posn
_atom_site_refinement_flags_adp
_atom_site_refinement_flags_occupancy
_atom_site_disorder_assembly
_atom_site_disorder_group
Tm1 Tm 0.27982(2) 0.86479(2) 0.13067(2) 0.01649(6) Uani 1 1 d . . . . .
Zn1 Zn -0.01097(5) 0.86416(5) 0.12241(2) 0.01743(11) Uani 1 1 d . . . . .
O3A O 0.1480(3) 0.8681(3) 0.07115(10) 0.0189(5) Uani 1 1 d . . . . .
O1A O 0.0616(3) 0.9626(3) 0.15821(11) 0.0236(6) Uani 1 1 d . . . . .
O1D O 0.0479(3) 0.6986(3) 0.16306(12) 0.0281(6) Uani 1 1 d . . . . .
O8A O 0.4709(3) 0.6980(3) 0.16827(11) 0.0251(6) Uani 1 1 d . . . . .
O6A O 0.3121(3) 1.0144(3) 0.06198(11) 0.0272(6) Uani 1 1 d . . . . .
O2A O 0.2211(3) 0.9101(3) 0.22951(10) 0.0217(5) Uani 1 1 d . . . . .
O4A O 0.4138(3) 0.7496(3) 0.04960(10) 0.0222(6) Uani 1 1 d . . . . .
O2D O 0.2577(3) 0.6808(3) 0.15485(12) 0.0275(6) Uani 1 1 d . . . . .
N4A N 0.2722(4) 1.1062(4) 0.09221(15) 0.0328(8) Uani 1 1 d . . . . .
N2A N -0.0944(3) 0.8225(3) 0.06220(13) 0.0242(7) Uani 1 1 d . . . . .
C2A C 0.0830(4) 0.9818(4) 0.24673(15) 0.0215(8) Uani 1 1 d . . . . .
O5A O 0.2401(4) 1.0826(3) 0.14042(13) 0.0382(8) Uani 1 1 d . . . . .
N3A N 0.5477(3) 0.7520(4) 0.15872(14) 0.0273(7) Uani 1 1 d . . . . .
O9A O 0.4931(3) 0.8671(3) 0.13938(13) 0.0360(7) Uani 1 1 d . . . . .
O10A O 0.6649(3) 0.6983(3) 0.16746(15) 0.0444(9) Uani 1 1 d . . . . .
O7A O 0.2636(5) 1.2115(3) 0.07535(17) 0.0603(12) Uani 1 1 d . . . . .
C2D C 0.1728(4) 0.6369(4) 0.16696(16) 0.0257(8) Uani 1 1 d . . . . .
N1A N -0.2100(3) 0.9928(3) 0.15030(13) 0.0227(7) Uani 1 1 d . . . . .
C10A C -0.0347(4) 0.8538(4) 0.00884(15) 0.0242(8) Uani 1 1 d . . . . .
H44A H -0.0586 0.9448 0.0061 0.029 Uiso 1 1 calc R U . . .
H44B H -0.0749 0.8369 -0.0180 0.029 Uiso 1 1 calc R U . . .
C16A C 0.2003(4) 0.7935(3) 0.02928(14) 0.0185(7) Uani 1 1 d . . . . .
C11A C 0.1177(4) 0.7787(4) -0.00225(15) 0.0217(8) Uani 1 1 d . . . . .
C7A C -0.2223(4) 1.1089(4) 0.17317(17) 0.0286(9) Uani 1 1 d . . . . .
H57A H -0.3171 1.1616 0.1863 0.034 Uiso 1 1 calc R U . . .
H57B H -0.1935 1.1586 0.1454 0.034 Uiso 1 1 calc R U . . .
C8A C -0.2726(4) 1.0278(4) 0.10091(17) 0.0299(9) Uani 1 1 d . . . . .
H60A H -0.2381 1.0811 0.0778 0.036 Uiso 1 1 calc R U . . .
H60B H -0.3703 1.0774 0.1094 0.036 Uiso 1 1 calc R U . . .
C12A C 0.1804(4) 0.6994(4) -0.04521(16) 0.0265(8) Uani 1 1 d . . . . .
H63 H 0.1261 0.6880 -0.0656 0.032 Uiso 1 1 calc R U . . .
C6A C -0.1383(4) 1.0772(4) 0.21776(16) 0.0266(8) Uani 1 1 d . . . . .
C21A C 0.3062(4) 0.8583(5) 0.27058(17) 0.0340(10) Uani 1 1 d . . . . .
H67A H 0.2828 0.7972 0.2926 0.051 Uiso 1 1 calc R U . . .
H67B H 0.2929 0.9265 0.2916 0.051 Uiso 1 1 calc R U . . .
H67C H 0.3997 0.8165 0.2550 0.051 Uiso 1 1 calc R U . . .
C3A C 0.0266(4) 1.0306(4) 0.29614(15) 0.0243(8) Uani 1 1 d . . . . .
H68 H 0.0821 1.0160 0.3217 0.029 Uiso 1 1 calc R U . . .
C14A C 0.4019(4) 0.6526(4) -0.02719(15) 0.0263(9) Uani 1 1 d . . . . .
H69 H 0.4962 0.6116 -0.0353 0.032 Uiso 1 1 calc R U . . .
C1A C 0.0013(4) 1.0066(4) 0.20691(15) 0.0228(8) Uani 1 1 d . . . . .
C9A C -0.2420(4) 0.9089(4) 0.07206(17) 0.0289(9) Uani 1 1 d . . . . .
H72A H -0.2880 0.8623 0.0931 0.035 Uiso 1 1 calc R U . . .
H72B H -0.2776 0.9356 0.0385 0.035 Uiso 1 1 calc R U . . .
C5A C -0.1954(4) 1.1223(4) 0.26917(17) 0.0295(9) Uani 1 1 d . . . . .
H74 H -0.2895 1.1663 0.2774 0.035 Uiso 1 1 calc R U . . .
C41A C 0.5467(5) 0.7365(5) 0.02619(19) 0.0390(11) Uani 1 1 d . . . . .
H75A H 0.5418 0.7768 -0.0087 0.059 Uiso 1 1 calc R U . . .
H75B H 0.6096 0.6471 0.0241 0.059 Uiso 1 1 calc R U . . .
H75C H 0.5770 0.7770 0.0476 0.059 Uiso 1 1 calc R U . . .
C18A C 0.3867(5) 0.5555(5) -0.10626(19) 0.0394(11) Uani 1 1 d . . . . .
H77A H 0.3385 0.5070 -0.1091 0.059 Uiso 1 1 calc R U . . .
H77B H 0.4796 0.4977 -0.1024 0.059 Uiso 1 1 calc R U . . .
H77C H 0.3838 0.6099 -0.1376 0.059 Uiso 1 1 calc R U . . .
C13A C 0.3209(4) 0.6367(4) -0.05858(16) 0.0283(9) Uani 1 1 d . . . . .
C15A C 0.3413(4) 0.7295(4) 0.01596(14) 0.0204(7) Uani 1 1 d . . . . .
C4A C -0.1146(4) 1.1024(4) 0.30779(16) 0.0268(9) Uani 1 1 d . . . . .
C31A C -0.2754(4) 0.9279(4) 0.18985(17) 0.0309(9) Uani 1 1 d . . . . .
H88A H -0.2486 0.8431 0.1789 0.046 Uiso 1 1 calc R U . . .
H88B H -0.3725 0.9763 0.1925 0.046 Uiso 1 1 calc R U . . .
H88C H -0.2474 0.9222 0.2237 0.046 Uiso 1 1 calc R U . . .
C32A C -0.0704(5) 0.6864(4) 0.06494(19) 0.0340(10) Uani 1 1 d . . . . .
H89A H 0.0256 0.6314 0.0580 0.051 Uiso 1 1 calc R U . . .
H89B H -0.1154 0.6747 0.0390 0.051 Uiso 1 1 calc R U . . .
H89C H -0.1057 0.6651 0.0996 0.051 Uiso 1 1 calc R U . . .
C1D C 0.2225(5) 0.4985(4) 0.1868(2) 0.0398(11) Uani 1 1 d . . . . .
H92A H 0.1753 0.4942 0.2215 0.060 Uiso 1 1 calc R U . . .
H92B H 0.3184 0.4613 0.1883 0.060 Uiso 1 1 calc R U . . .
H92C H 0.2055 0.4518 0.1631 0.060 Uiso 1 1 calc R U . . .
Tm2 Tm 0.30047(2) 0.23348(2) 0.38209(2) 0.01773(6) Uani 1 1 d . . . . .
Zn2 Zn 0.11631(5) 0.54787(4) 0.37630(2) 0.01607(10) Uani 1 1 d . . . . .
O4B O 0.4437(3) 0.2291(2) 0.44913(10) 0.0193(5) Uani 1 1 d . . . . .
O3B O 0.2071(3) 0.4075(2) 0.43128(10) 0.0189(5) Uani 1 1 d . . . . .
O1E O 0.2670(3) 0.5540(2) 0.32389(10) 0.0219(5) Uani 1 1 d . . . . .
N4B N 0.1861(4) 0.0844(3) 0.44483(15) 0.0309(8) Uani 1 1 d . . . . .
O2B O 0.2602(3) 0.2065(2) 0.29171(10) 0.0207(5) Uani 1 1 d . . . . .
O5B O 0.2615(3) 0.1222(3) 0.46156(10) 0.0220(5) Uani 1 1 d . . . . .
O2E O 0.4037(3) 0.3429(2) 0.33003(10) 0.0216(5) Uani 1 1 d . . . . .
C2E C 0.3773(4) 0.4549(4) 0.31199(14) 0.0211(8) Uani 1 1 d . . . . .
N1B N -0.0764(3) 0.6624(3) 0.35257(12) 0.0210(7) Uani 1 1 d . . . . .
N2B N 0.0686(3) 0.6977(3) 0.42695(12) 0.0221(7) Uani 1 1 d . . . . .
O7B O 0.1434(4) 0.0141(3) 0.47216(14) 0.0428(8) Uani 1 1 d . . . . .
C12B C 0.2599(4) 0.5555(4) 0.53655(15) 0.0241(8) Uani 1 1 d . . . . .
H35 H 0.2183 0.6314 0.5545 0.029 Uiso 1 1 calc R U . . .
C15B C 0.3876(4) 0.3340(4) 0.48141(14) 0.0187(7) Uani 1 1 d . . . . .
C1E C 0.4845(4) 0.4753(4) 0.27289(17) 0.0305(9) Uani 1 1 d . . . . .
H46A H 0.4432 0.5311 0.2440 0.046 Uiso 1 1 calc R U . . .
H46B H 0.5527 0.3942 0.2597 0.046 Uiso 1 1 calc R U . . .
H46C H 0.5259 0.5136 0.2901 0.046 Uiso 1 1 calc R U . . .
C13B C 0.3815(4) 0.4595(4) 0.55025(15) 0.0243(8) Uani 1 1 d . . . . .
C1B C 0.0558(4) 0.3888(3) 0.31446(15) 0.0189(7) Uani 1 1 d . . . . .
C14B C 0.4465(4) 0.3472(4) 0.52195(15) 0.0217(8) Uani 1 1 d . . . . .
H50 H 0.5289 0.2818 0.5303 0.026 Uiso 1 1 calc R U . . .
C8B C -0.1501(4) 0.7426(4) 0.39934(16) 0.0286(9) Uani 1 1 d . . . . .
H51A H -0.1702 0.6902 0.4284 0.034 Uiso 1 1 calc R U . . .
H51B H -0.2357 0.8112 0.3906 0.034 Uiso 1 1 calc R U . . .
C3B C 0.0819(4) 0.2883(4) 0.23376(16) 0.0257(8) Uani 1 1 d . . . . .
H52 H 0.1328 0.2219 0.2107 0.031 Uiso 1 1 calc R U . . .
C6B C -0.0697(4) 0.4857(4) 0.30436(16) 0.0225(8) Uani 1 1 d . . . . .
C10B C 0.0623(4) 0.6463(4) 0.48353(14) 0.0234(8) Uani 1 1 d . . . . .
H54A H 0.0313 0.7164 0.5069 0.028 Uiso 1 1 calc R U . . .
H54B H -0.0039 0.6124 0.4900 0.028 Uiso 1 1 calc R U . . .
O6B O 0.1607(6) 0.1241(5) 0.39855(17) 0.0803(18) Uani 1 1 d . . . . .
C16B C 0.2618(4) 0.4291(3) 0.46942(14) 0.0185(7) Uani 1 1 d . . . . .
C5B C -0.1184(4) 0.4813(4) 0.25837(18) 0.0287(9) Uani 1 1 d . . . . .
H58 H -0.2025 0.5457 0.2511 0.034 Uiso 1 1 calc R U . . .
C11B C 0.1971(4) 0.5425(4) 0.49666(14) 0.0215(8) Uani 1 1 d . . . . .
C9B C -0.0678(4) 0.7992(4) 0.41633(16) 0.0293(9) Uani 1 1 d . . . . .
H61A H -0.0566 0.8593 0.3888 0.035 Uiso 1 1 calc R U . . .
H61B H -0.1161 0.8461 0.4481 0.035 Uiso 1 1 calc R U . . .
C31B C -0.0685(4) 0.7434(4) 0.30441(16) 0.0256(8) Uani 1 1 d . . . . .
H62A H -0.0129 0.7838 0.3083 0.038 Uiso 1 1 calc R U . . .
H62B H -0.1582 0.8080 0.2995 0.038 Uiso 1 1 calc R U . . .
H62C H -0.0291 0.6908 0.2742 0.038 Uiso 1 1 calc R U . . .
C41B C 0.5610(4) 0.1201(4) 0.46532(18) 0.0300(9) Uani 1 1 d . . . . .
H64A H 0.5398 0.0944 0.5013 0.045 Uiso 1 1 calc R U . . .
H64B H 0.6346 0.1425 0.4627 0.045 Uiso 1 1 calc R U . . .
H64C H 0.5870 0.0505 0.4428 0.045 Uiso 1 1 calc R U . . .
C7B C -0.1488(4) 0.5876(4) 0.34394(17) 0.0252(8) Uani 1 1 d . . . . .
H66A H -0.2349 0.6464 0.3320 0.030 Uiso 1 1 calc R U . . .
H66B H -0.1685 0.5475 0.3775 0.030 Uiso 1 1 calc R U . . .
C2B C 0.1314(4) 0.2928(3) 0.27843(15) 0.0204(8) Uani 1 1 d . . . . .
C18B C 0.4427(4) 0.4738(4) 0.59544(17) 0.0308(9) Uani 1 1 d . . . . .
H76A H 0.5120 0.5008 0.5817 0.046 Uiso 1 1 calc R U . . .
H76B H 0.4822 0.3929 0.6147 0.046 Uiso 1 1 calc R U . . .
H76C H 0.3731 0.5369 0.6186 0.046 Uiso 1 1 calc R U . . .
C79 C 0.3633(5) 0.1502(4) 0.24766(18) 0.0367(11) Uani 1 1 d . . . . .
H79A H 0.3625 0.2164 0.2215 0.055 Uiso 1 1 calc R U . . .
H79B H 0.3455 0.0897 0.2324 0.055 Uiso 1 1 calc R U . . .
H79C H 0.4508 0.1069 0.2596 0.055 Uiso 1 1 calc R U . . .
C4B C -0.0440(5) 0.3828(4) 0.22324(18) 0.0289(9) Uani 1 1 d . . . . .
O8B O 0.5031(4) 0.0608(3) 0.35499(16) 0.0568(12) Uani 1 1 d . . . . .
N3B N 0.5028(4) -0.0469(5) 0.35098(16) 0.0462(12) Uani 1 1 d . . . . .
C32B C 0.1653(5) 0.7554(4) 0.41788(17) 0.0307(9) Uani 1 1 d . . . . .
H91A H 0.2529 0.6919 0.4259 0.046 Uiso 1 1 calc R U . . .
H91B H 0.1322 0.8263 0.4404 0.046 Uiso 1 1 calc R U . . .
H91C H 0.1730 0.7852 0.3815 0.046 Uiso 1 1 calc R U . . .
C17A C -0.1746(5) 1.1638(5) 0.36044(18) 0.0407(11) Uani 1 1 d . . . . .
H2A H -0.1240 1.1078 0.3874 0.061 Uiso 1 1 calc R U . . .
H2B H -0.2678 1.1787 0.3687 0.061 Uiso 1 1 calc R U . . .
H2C H -0.1702 1.2441 0.3588 0.061 Uiso 1 1 calc R U . . .
C17B C -0.0990(6) 0.3790(5) 0.1743(2) 0.0447(13) Uani 1 1 d . . . . .
H3A H -0.0491 0.4007 0.1436 0.067 Uiso 1 1 calc R U . . .
H3B H -0.1934 0.4396 0.1766 0.067 Uiso 1 1 calc R U . . .
H3C H -0.0896 0.2943 0.1715 0.067 Uiso 1 1 calc R U . . .
O1B O 0.1089(3) 0.3868(2) 0.35793(10) 0.0189(5) Uani 1 1 d . . . . .
O10B O 0.5742(3) -0.1176(3) 0.31777(16) 0.0469(9) Uani 1 1 d . . . . .
O9B1 O 0.3779(8) -0.0045(7) 0.3640(3) 0.0472(18) Uani 0.5 1 d . . P A 1
O9B2 O 0.4642(9) -0.1139(6) 0.3912(3) 0.055(2) Uani 0.5 1 d . . P A 2

loop_
_atom_site_aniso_label
_atom_site_aniso_U_11
_atom_site_aniso_U_22
_atom_site_aniso_U_33
_atom_site_aniso_U_23
_atom_site_aniso_U_13
_atom_site_aniso_U_12
Tm1 0.01836(11) 0.01743(11) 0.01371(10) -0.00054(7) -0.00177(8) -0.00824(8)
Zn1 0.0166(2) 0.0184(2) 0.0155(2) 0.00067(18) -0.00114(18) -0.0069(2)
O3A 0.0194(12) 0.0231(13) 0.0144(12) -0.0022(10) -0.0003(10) -0.0102(11)
O1A 0.0196(13) 0.0276(14) 0.0216(14) -0.0074(11) 0.0004(11) -0.0084(11)
O1D 0.0252(14) 0.0273(15) 0.0335(16) 0.0105(12) -0.0078(12) -0.0147(12)
O8A 0.0246(14) 0.0247(14) 0.0292(15) 0.0001(12) -0.0071(12) -0.0127(12)
O6A 0.0371(16) 0.0251(15) 0.0218(14) 0.0018(11) -0.0043(12) -0.0166(13)
O2A 0.0250(13) 0.0260(14) 0.0149(12) 0.0005(10) -0.0023(10) -0.0126(12)
O4A 0.0182(12) 0.0300(15) 0.0170(13) -0.0042(11) 0.0000(10) -0.0096(11)
O2D 0.0270(14) 0.0188(14) 0.0389(17) 0.0092(12) -0.0085(13) -0.0131(12)
N4A 0.038(2) 0.0258(19) 0.034(2) 0.0021(16) 0.0006(16) -0.0170(17)
N2A 0.0242(17) 0.0274(18) 0.0241(17) -0.0010(14) -0.0019(14) -0.0146(15)
C2A 0.028(2) 0.0152(17) 0.0203(18) 0.0008(14) 0.0000(15) -0.0104(16)
O5A 0.056(2) 0.0272(16) 0.0299(17) -0.0080(13) 0.0129(15) -0.0219(15)
N3A 0.0227(17) 0.0327(19) 0.0247(17) 0.0019(15) -0.0048(14) -0.0110(15)
O9A 0.0358(16) 0.0319(17) 0.0476(19) 0.0200(15) -0.0219(15) -0.0209(14)
O10A 0.0277(17) 0.045(2) 0.065(2) 0.0182(17) -0.0219(16) -0.0193(15)
O7A 0.087(3) 0.0279(18) 0.065(3) 0.0023(17) 0.017(2) -0.035(2)
C2D 0.024(2) 0.024(2) 0.027(2) 0.0055(16) -0.0042(16) -0.0107(17)
N1A 0.0202(15) 0.0241(17) 0.0193(16) 0.0015(13) -0.0021(13) -0.0067(14)
C10A 0.028(2) 0.030(2) 0.0182(18) 0.0003(16) -0.0047(16) -0.0150(18)
C16A 0.0251(19) 0.0170(18) 0.0130(16) 0.0005(14) -0.0022(14) -0.0095(15)
C11A 0.027(2) 0.0217(19) 0.0166(18) 0.0001(15) -0.0065(15) -0.0105(16)
C7A 0.026(2) 0.022(2) 0.029(2) -0.0021(16) 0.0007(17) -0.0051(17)
C8A 0.023(2) 0.032(2) 0.028(2) 0.0048(18) -0.0036(17) -0.0077(18)
C12A 0.032(2) 0.026(2) 0.0208(19) -0.0050(16) -0.0076(17) -0.0098(18)
C6A 0.029(2) 0.0206(19) 0.023(2) -0.0042(16) 0.0016(17) -0.0063(17)
C21A 0.027(2) 0.048(3) 0.019(2) -0.0020(18) -0.0042(17) -0.009(2)
C3A 0.037(2) 0.0179(18) 0.0188(18) -0.0010(15) -0.0016(16) -0.0136(17)
C14A 0.0234(19) 0.025(2) 0.0195(19) -0.0004(16) -0.0044(16) -0.0012(16)
C1A 0.027(2) 0.0219(19) 0.0178(18) -0.0050(15) 0.0021(15) -0.0108(16)
C9A 0.023(2) 0.041(2) 0.025(2) 0.0022(18) -0.0031(16) -0.0171(19)
C5A 0.028(2) 0.021(2) 0.028(2) -0.0056(16) 0.0046(17) -0.0034(17)
C41A 0.026(2) 0.062(3) 0.035(2) -0.015(2) 0.0048(19) -0.024(2)
C18A 0.037(2) 0.034(2) 0.032(2) -0.015(2) -0.011(2) 0.002(2)
C13A 0.035(2) 0.022(2) 0.022(2) -0.0042(16) -0.0080(17) -0.0055(18)
C15A 0.0227(18) 0.0216(19) 0.0151(17) -0.0008(14) -0.0044(15) -0.0078(16)
C4A 0.037(2) 0.0172(19) 0.0203(19) -0.0036(15) 0.0039(17) -0.0088(17)
C31A 0.026(2) 0.036(2) 0.027(2) 0.0018(18) 0.0012(17) -0.0132(19)
C32A 0.048(3) 0.033(2) 0.034(2) 0.0008(19) -0.007(2) -0.028(2)
C1D 0.034(2) 0.029(2) 0.058(3) 0.017(2) -0.013(2) -0.017(2)
Tm2 0.01790(11) 0.01137(10) 0.01590(11) 0.00178(7) -0.00267(8) -0.00013(8)
Zn2 0.0188(2) 0.0101(2) 0.0132(2) 0.00110(17) -0.00162(18) -0.00182(18)
O4B 0.0169(12) 0.0142(12) 0.0202(13) -0.0005(10) -0.0047(10) -0.0007(10)
O3B 0.0223(13) 0.0129(12) 0.0158(12) 0.0030(10) -0.0073(10) -0.0023(10)
O1E 0.0244(13) 0.0167(13) 0.0199(13) -0.0014(10) 0.0022(11) -0.0068(11)
N4B 0.048(2) 0.0212(17) 0.0319(19) 0.0068(15) -0.0164(17) -0.0203(17)
O2B 0.0212(13) 0.0168(13) 0.0177(13) -0.0012(10) -0.0028(10) -0.0029(11)
O5B 0.0265(13) 0.0231(14) 0.0190(13) 0.0019(11) -0.0058(11) -0.0131(12)
O2E 0.0245(13) 0.0159(13) 0.0207(13) -0.0003(10) -0.0001(11) -0.0071(11)
C2E 0.0252(19) 0.0210(19) 0.0156(17) -0.0009(14) -0.0037(15) -0.0088(16)
N1B 0.0215(15) 0.0142(15) 0.0197(16) 0.0012(12) -0.0042(13) -0.0014(13)
N2B 0.0264(16) 0.0154(15) 0.0149(15) 0.0000(12) -0.0030(13) -0.0014(13)
O7B 0.071(2) 0.0363(18) 0.0423(19) 0.0123(15) -0.0158(17) -0.0425(18)
C12B 0.031(2) 0.0204(19) 0.0177(18) -0.0017(15) 0.0007(16) -0.0094(17)
C15B 0.0199(18) 0.0170(17) 0.0157(17) 0.0007(14) 0.0004(14) -0.0065(15)
C1E 0.031(2) 0.025(2) 0.027(2) 0.0018(17) 0.0062(18) -0.0093(18)
C13B 0.029(2) 0.027(2) 0.0170(18) 0.0008(15) -0.0048(16) -0.0134(17)
C1B 0.0209(18) 0.0145(17) 0.0218(18) 0.0058(14) -0.0062(15) -0.0088(15)
C14B 0.0201(18) 0.0214(19) 0.0218(19) 0.0040(15) -0.0046(15) -0.0082(16)
C8B 0.025(2) 0.022(2) 0.021(2) 0.0005(16) -0.0003(16) 0.0031(16)
C3B 0.038(2) 0.0184(19) 0.025(2) 0.0020(15) -0.0077(18) -0.0164(18)
C6B 0.0221(18) 0.0166(18) 0.028(2) 0.0040(15) -0.0062(16) -0.0082(15)
C10B 0.028(2) 0.0181(18) 0.0131(17) -0.0005(14) -0.0027(15) -0.0005(16)
O6B 0.155(5) 0.093(3) 0.067(3) 0.061(3) -0.084(3) -0.110(4)
C16B 0.0232(18) 0.0161(17) 0.0110(16) 0.0020(13) -0.0022(14) -0.0050(15)
C5B 0.031(2) 0.021(2) 0.037(2) 0.0084(17) -0.0176(19) -0.0117(17)
C11B 0.0222(18) 0.0211(19) 0.0144(17) 0.0026(14) -0.0021(15) -0.0049(16)
C9B 0.034(2) 0.0161(19) 0.0193(19) -0.0022(15) -0.0022(17) 0.0039(17)
C31B 0.034(2) 0.0201(19) 0.0203(19) 0.0049(15) -0.0083(17) -0.0099(17)
C41B 0.026(2) 0.019(2) 0.032(2) -0.0028(17) -0.0119(18) 0.0030(17)
C7B 0.0198(18) 0.0191(19) 0.031(2) 0.0039(16) -0.0040(16) -0.0047(16)
C2B 0.0239(18) 0.0139(17) 0.0238(19) 0.0044(14) -0.0064(15) -0.0088(15)
C18B 0.031(2) 0.031(2) 0.030(2) -0.0034(18) -0.0096(18) -0.0108(19)
C79 0.034(2) 0.025(2) 0.027(2) 0.0010(18) 0.0019(19) 0.0049(19)
C4B 0.039(2) 0.022(2) 0.034(2) 0.0072(17) -0.0185(19) -0.0178(19)
O8B 0.053(2) 0.0292(18) 0.062(2) -0.0255(17) -0.036(2) 0.0194(16)
N3B 0.026(2) 0.070(3) 0.031(2) -0.026(2) 0.0001(17) -0.007(2)
C32B 0.048(3) 0.0184(19) 0.026(2) -0.0019(16) -0.0032(19) -0.0162(19)
C17A 0.052(3) 0.027(2) 0.026(2) -0.0090(18) 0.004(2) -0.005(2)
C17B 0.060(3) 0.033(3) 0.048(3) 0.002(2) -0.033(3) -0.019(2)
O1B 0.0189(12) 0.0119(12) 0.0204(13) -0.0005(10) -0.0058(10) -0.0011(10)
O10B 0.0367(18) 0.0224(16) 0.063(2) -0.0189(16) 0.0084(17) 0.0013(14)
O9B1 0.049(4) 0.032(4) 0.049(4) -0.009(3) 0.004(3) -0.009(3)
O9B2 0.080(5) 0.017(3) 0.028(3) 0.006(3) 0.029(4) -0.003(3)

loop_
_atom_type_symbol
_atom_type_description
_atom_type_scat_dispersion_real
_atom_type_scat_dispersion_imag
_atom_type_scat_source
C C 0.0181 0.0091 'International Tables Vol C Tables 4.2.6.8 and 6.1.1.4'
H H 0.0000 0.0000 'International Tables Vol C Tables 4.2.6.8 and 6.1.1.4'
N N 0.0311 0.0180 'International Tables Vol C Tables 4.2.6.8 and 6.1.1.4'
O O 0.0492 0.0322 'International Tables Vol C Tables 4.2.6.8 and 6.1.1.4'
Zn Zn -1.5491 0.6778 'International Tables Vol C Tables 4.2.6.8 and 6.1.1.4'
Tm Tm -8.0393 4.1821 'International Tables Vol C Tables 4.2.6.8 and 6.1.1.4'

loop_
_geom_angle_atom_site_label_1
_geom_angle_atom_site_label_2
_geom_angle_atom_site_label_3
_geom_angle
O1A Tm1 O2D 84.91(10)
O1A Tm1 O3A 66.42(9)
O2D Tm1 O3A 78.02(10)
O1A Tm1 O8A 133.93(10)
O2D Tm1 O8A 66.33(9)
O3A Tm1 O8A 133.82(9)
O1A Tm1 O5A 76.93(11)
O2D Tm1 O5A 155.51(11)
O3A Tm1 O5A 108.69(11)
O8A Tm1 O5A 116.00(11)
O1A Tm1 O6A 102.63(10)
O2D Tm1 O6A 150.04(10)
O3A Tm1 O6A 78.66(9)
O8A Tm1 O6A 120.46(10)
O5A Tm1 O6A 52.28(10)
O1A Tm1 O9A 141.08(11)
O2D Tm1 O9A 118.53(10)
O3A Tm1 O9A 144.13(10)
O8A Tm1 O9A 52.35(9)
O5A Tm1 O9A 70.19(12)
O6A Tm1 O9A 73.08(10)
O1A Tm1 O4A 132.97(9)
O2D Tm1 O4A 83.61(10)
O3A Tm1 O4A 66.60(9)
O8A Tm1 O4A 80.68(9)
O5A Tm1 O4A 120.82(10)
O6A Tm1 O4A 69.96(9)
O9A Tm1 O4A 83.03(11)
O1A Tm1 O2A 66.01(9)
O2D Tm1 O2A 86.35(10)
O3A Tm1 O2A 130.88(9)
O8A Tm1 O2A 76.51(9)
O5A Tm1 O2A 71.38(10)
O6A Tm1 O2A 123.34(9)
O9A Tm1 O2A 83.87(10)
O4A Tm1 O2A 157.18(9)
O1A Tm1 N4A 89.27(11)
O2D Tm1 N4A 171.17(11)
O3A Tm1 N4A 93.58(10)
O8A Tm1 N4A 122.29(10)
O5A Tm1 N4A 26.07(11)
O6A Tm1 N4A 26.22(10)
O9A Tm1 N4A 69.98(10)
O4A Tm1 N4A 95.61(10)
O2A Tm1 N4A 97.35(10)
O1A Tm1 N3A 146.52(10)
O2D Tm1 N3A 92.01(10)
O3A Tm1 N3A 145.30(10)
O8A Tm1 N3A 25.91(10)
O5A Tm1 N3A 94.16(12)
O6A Tm1 N3A 96.56(10)
O9A Tm1 N3A 26.52(10)
O4A Tm1 N3A 79.39(9)
O2A Tm1 N3A 80.54(9)
N4A Tm1 N3A 96.49(11)
O1A Tm1 Zn1 37.56(7)
O2D Tm1 Zn1 61.43(7)
O3A Tm1 Zn1 37.41(6)
O8A Tm1 Zn1 127.45(7)
O5A Tm1 Zn1 109.17(9)
O6A Tm1 Zn1 107.77(7)
O9A Tm1 Zn1 178.38(9)
O4A Tm1 Zn1 98.54(6)
O2A Tm1 Zn1 94.52(6)
N4A Tm1 Zn1 110.14(8)
N3A Tm1 Zn1 153.34(7)
O1D Zn1 O3A 110.05(11)
O1D Zn1 O1A 103.30(12)
O3A Zn1 O1A 73.89(10)
O1D Zn1 N1A 111.74(12)
O3A Zn1 N1A 137.64(12)
O1A Zn1 N1A 90.08(12)
O1D Zn1 N2A 98.89(13)
O3A Zn1 N2A 93.36(11)
O1A Zn1 N2A 157.11(12)
N1A Zn1 N2A 86.85(13)
O1D Zn1 Tm1 89.63(8)
O3A Zn1 Tm1 43.33(7)
O1A Zn1 Tm1 40.45(7)
N1A Zn1 Tm1 130.29(10)
N2A Zn1 Tm1 135.31(9)
C16A O3A Zn1 120.2(2)
C16A O3A Tm1 122.1(2)
Zn1 O3A Tm1 99.27(10)
C1A O1A Zn1 118.9(2)
C1A O1A Tm1 127.0(2)
Zn1 O1A Tm1 101.99(11)
C2D O1D Zn1 117.0(3)
N3A O8A Tm1 97.5(2)
N4A O6A Tm1 95.6(2)
C2A O2A C21A 115.3(3)
C2A O2A Tm1 114.7(2)
C21A O2A Tm1 129.4(2)
C15A O4A C41A 115.3(3)
C15A O4A Tm1 116.2(2)
C41A O4A Tm1 125.6(2)
C2D O2D Tm1 143.5(3)
O7A N4A O5A 122.5(4)
O7A N4A O6A 121.8(4)
O5A N4A O6A 115.7(3)
O7A N4A Tm1 177.4(4)
O5A N4A Tm1 57.5(2)
O6A N4A Tm1 58.16(19)
C9A N2A C32A 110.2(3)
C9A N2A C10A 110.2(3)
C32A N2A C10A 109.3(3)
C9A N2A Zn1 104.5(2)
C32A N2A Zn1 113.0(3)
C10A N2A Zn1 109.5(2)
C3A C2A O2A 126.0(4)
C3A C2A C1A 121.0(4)
O2A C2A C1A 112.9(3)
N4A O5A Tm1 96.4(2)
O10A N3A O8A 122.2(4)
O10A N3A O9A 122.8(4)
O8A N3A O9A 115.0(3)
O10A N3A Tm1 175.2(3)
O8A N3A Tm1 56.63(18)
O9A N3A Tm1 58.65(18)
N3A O9A Tm1 94.8(2)
O2D C2D O1D 125.1(4)
O2D C2D C1D 118.2(4)
O1D C2D C1D 116.7(4)
C8A N1A C31A 110.7(3)
C8A N1A C7A 110.6(3)
C31A N1A C7A 109.4(3)
C8A N1A Zn1 100.8(2)
C31A N1A Zn1 110.7(3)
C7A N1A Zn1 114.3(2)
N2A C10A C11A 113.6(3)
O3A C16A C15A 119.0(3)
O3A C16A C11A 122.3(3)
C15A C16A C11A 118.7(3)
C12A C11A C16A 118.6(4)
C12A C11A C10A 121.5(3)
C16A C11A C10A 119.8(3)
N1A C7A C6A 113.0(3)
N1A C8A C9A 111.6(3)
C13A C12A C11A 122.5(4)
C1A C6A C5A 118.5(4)
C1A C6A C7A 118.5(4)
C5A C6A C7A 122.9(4)
C2A C3A C4A 119.8(4)
C15A C14A C13A 119.8(4)
O1A C1A C6A 121.0(4)
O1A C1A C2A 119.0(3)
C6A C1A C2A 119.9(4)
N2A C9A C8A 112.2(3)
C4A C5A C6A 121.6(4)
C12A C13A C14A 118.4(4)
C12A C13A C18A 121.8(4)
C14A C13A C18A 119.8(4)
C14A C15A O4A 123.7(3)
C14A C15A C16A 122.0(4)
O4A C15A C16A 114.3(3)
C5A C4A C3A 119.1(4)
C5A C4A C17A 121.4(4)
C3A C4A C17A 119.4(4)
O1B Tm2 O3B 66.10(9)
O1B Tm2 O2E 85.89(9)
O3B Tm2 O2E 83.65(9)
O1B Tm2 O8B 145.54(11)
O3B Tm2 O8B 143.07(11)
O2E Tm2 O8B 81.89(14)
O1B Tm2 O5B 111.89(9)
O3B Tm2 O5B 85.53(9)
O2E Tm2 O5B 153.12(9)
O8B Tm2 O5B 92.35(14)
O1B Tm2 O6B 79.73(14)
O3B Tm2 O6B 109.82(17)
O2E Tm2 O6B 153.73(11)
O8B Tm2 O6B 97.72(19)
O5B Tm2 O6B 52.94(10)
O1B Tm2 O2B 66.44(9)
O3B Tm2 O2B 130.32(8)
O2E Tm2 O2B 79.21(9)
O8B Tm2 O2B 79.63(10)
O5B Tm2 O2B 125.76(9)
O6B Tm2 O2B 74.92(12)
O1B Tm2 O4B 131.05(9)
O3B Tm2 O4B 65.26(8)
O2E Tm2 O4B 83.69(9)
O8B Tm2 O4B 79.47(10)
O5B Tm2 O4B 69.43(9)
O6B Tm2 O4B 122.23(10)
O2B Tm2 O4B 154.60(8)
O1B Tm2 O9B1 120.96(19)
O3B Tm2 O9B1 155.59(18)
O2E Tm2 O9B1 118.97(18)
O8B Tm2 O9B1 43.9(2)
O5B Tm2 O9B1 70.11(18)
O6B Tm2 O9B1 54.0(2)
O2B Tm2 O9B1 67.49(18)
O4B Tm2 O9B1 105.77(19)
O1B Tm2 N4B 96.87(10)
O3B Tm2 N4B 99.23(10)
O2E Tm2 N4B 176.63(10)
O8B Tm2 N4B 94.75(15)
O5B Tm2 N4B 26.60(10)
O6B Tm2 N4B 26.37(11)
O2B Tm2 N4B 100.08(9)
O4B Tm2 N4B 95.88(9)
O9B1 Tm2 N4B 57.90(18)
O1B Tm2 Zn2 37.33(7)
O3B Tm2 Zn2 37.42(6)
O2E Tm2 Zn2 65.23(7)
O8B Tm2 Zn2 147.12(13)
O5B Tm2 Zn2 116.82(7)
O6B Tm2 Zn2 111.64(14)
O2B Tm2 Zn2 93.62(6)
O4B Tm2 Zn2 96.13(6)
O9B1 Tm2 Zn2 157.96(18)
N4B Tm2 Zn2 118.14(8)
O1E Zn2 O3B 105.63(11)
O1E Zn2 O1B 103.04(11)
O3B Zn2 O1B 73.13(10)
O1E Zn2 N1B 112.97(12)
O3B Zn2 N1B 140.54(12)
O1B Zn2 N1B 90.12(11)
O1E Zn2 N2B 102.96(12)
O3B Zn2 N2B 93.10(11)
O1B Zn2 N2B 153.05(12)
N1B Zn2 N2B 86.23(12)
O1E Zn2 Tm2 86.69(8)
O3B Zn2 Tm2 42.10(7)
O1B Zn2 Tm2 40.97(7)
N1B Zn2 Tm2 131.03(9)
N2B Zn2 Tm2 134.51(8)
C15B O4B C41B 115.5(3)
C15B O4B Tm2 116.4(2)
C41B O4B Tm2 126.6(2)
C16B O3B Zn2 121.2(2)
C16B O3B Tm2 126.6(2)
Zn2 O3B Tm2 100.48(10)
C2E O1E Zn2 122.4(2)
O7B N4B O6B 123.8(4)
O7B N4B O5B 121.7(3)
O6B N4B O5B 114.6(3)
O7B N4B Tm2 176.5(3)
O6B N4B Tm2 57.8(2)
O5B N4B Tm2 56.87(18)
C2B O2B C79 115.3(3)
C2B O2B Tm2 114.5(2)
C79 O2B Tm2 126.1(3)
N4B O5B Tm2 96.5(2)
C2E O2E Tm2 139.8(3)
O2E C2E O1E 125.4(4)
O2E C2E C1E 118.2(3)
O1E C2E C1E 116.4(3)
C31B N1B C8B 111.0(3)
C31B N1B C7B 109.4(3)
C8B N1B C7B 109.3(3)
C31B N1B Zn2 111.7(2)
C8B N1B Zn2 101.5(2)
C7B N1B Zn2 113.7(2)
C32B N2B C9B 108.5(3)
C32B N2B C10B 108.8(3)
C9B N2B C10B 110.5(3)
C32B N2B Zn2 115.1(2)
C9B N2B Zn2 105.2(2)
C10B N2B Zn2 108.6(2)
C13B C12B C11B 122.3(4)
C14B C15B C16B 121.1(3)
C14B C15B O4B 125.4(3)
C16B C15B O4B 113.5(3)
C12B C13B C14B 118.8(4)
C12B C13B C18B 121.0(4)
C14B C13B C18B 120.2(4)
O1B C1B C6B 121.5(3)
O1B C1B C2B 118.7(3)
C6B C1B C2B 119.8(3)
C15B C14B C13B 119.7(3)
N1B C8B C9B 111.5(3)
C2B C3B C4B 119.7(4)
C1B C6B C5B 118.2(4)
C1B C6B C7B 118.6(3)
C5B C6B C7B 123.2(4)
C11B C10B N2B 113.1(3)
N4B O6B Tm2 95.8(2)
O3B C16B C11B 122.2(3)
O3B C16B C15B 118.1(3)
C11B C16B C15B 119.8(3)
C4B C5B C6B 121.7(4)
C16B C11B C12B 118.3(3)
C16B C11B C10B 120.2(3)
C12B C11B C10B 121.5(4)
N2B C9B C8B 111.4(3)
N1B C7B C6B 113.7(3)
C3B C2B C1B 121.5(4)
C3B C2B O2B 124.8(4)
C1B C2B O2B 113.7(3)
C3B C4B C5B 119.0(4)
C3B C4B C17B 120.1(4)
C5B C4B C17B 120.8(4)
N3B O8B Tm2 118.5(3)
O10B N3B O9B1 129.4(6)
O10B N3B O8B 122.2(5)
O9B1 N3B O8B 94.2(5)
O10B N3B O9B2 108.7(5)
O8B N3B O9B2 125.1(5)
C1B O1B Zn2 119.7(2)
C1B O1B Tm2 125.8(2)
Zn2 O1B Tm2 101.70(11)
N3B O9B1 Tm2 103.4(5)

loop_
_geom_bond_atom_site_label_1
_geom_bond_atom_site_label_2
_geom_bond_distance
Tm1 O1A 2.185(3)
Tm1 O2D 2.282(3)
Tm1 O3A 2.290(2)
Tm1 O8A 2.402(3)
Tm1 O5A 2.420(3)
Tm1 O6A 2.433(3)
Tm1 O9A 2.444(3)
Tm1 O4A 2.475(3)
Tm1 O2A 2.565(3)
Tm1 N4A 2.851(4)
Tm1 N3A 2.851(3)
Tm1 Zn1 3.2944(5)
Zn1 O1D 1.969(3)
Zn1 O3A 2.028(3)
Zn1 O1A 2.053(3)
Zn1 N1A 2.086(3)
Zn1 N2A 2.148(3)
O3A C16A 1.342(4)
O1A C1A 1.351(5)
O1D C2D 1.259(5)
O8A N3A 1.256(4)
O6A N4A 1.265(5)
O2A C2A 1.393(5)
O2A C21A 1.435(5)
O4A C15A 1.389(5)
O4A C41A 1.443(5)
O2D C2D 1.251(5)
N4A O7A 1.224(5)
N4A O5A 1.261(5)
N2A C9A 1.480(5)
N2A C32A 1.488(5)
N2A C10A 1.495(5)
C2A C3A 1.378(6)
C2A C1A 1.407(6)
N3A O10A 1.215(5)
N3A O9A 1.278(5)
C2D C1D 1.509(6)
N1A C8A 1.482(5)
N1A C31A 1.484(5)
N1A C7A 1.486(5)
C10A C11A 1.506(5)
C16A C15A 1.396(5)
C16A C11A 1.408(5)
C11A C12A 1.397(6)
C7A C6A 1.514(6)
C8A C9A 1.528(6)
C12A C13A 1.390(6)
C6A C1A 1.383(6)
C6A C5A 1.411(6)
C3A C4A 1.401(6)
C14A C15A 1.385(6)
C14A C13A 1.398(6)
C5A C4A 1.387(6)
C18A C13A 1.507(6)
C4A C17A 1.506(6)
Tm2 O1B 2.208(2)
Tm2 O3B 2.249(3)
Tm2 O2E 2.269(3)
Tm2 O8B 2.300(3)
Tm2 O5B 2.371(3)
Tm2 O6B 2.392(4)
Tm2 O2B 2.525(3)
Tm2 O4B 2.533(3)
Tm2 O9B1 2.591(7)
Tm2 N4B 2.812(4)
Tm2 Zn2 3.2981(5)
Zn2 O1E 1.981(3)
Zn2 O3B 2.038(2)
Zn2 O1B 2.042(3)
Zn2 N1B 2.105(3)
Zn2 N2B 2.125(3)
O4B C15B 1.397(5)
O4B C41B 1.433(4)
O3B C16B 1.346(4)
O1E C2E 1.266(5)
N4B O7B 1.224(5)
N4B O6B 1.256(5)
N4B O5B 1.267(4)
O2B C2B 1.403(4)
O2B C79 1.436(5)
O2E C2E 1.254(5)
C2E C1E 1.508(5)
N1B C31B 1.481(5)
N1B C8B 1.489(5)
N1B C7B 1.494(5)
N2B C32B 1.488(6)
N2B C9B 1.490(5)
N2B C10B 1.507(5)
C12B C13B 1.382(6)
C12B C11B 1.400(6)
C15B C14B 1.386(5)
C15B C16B 1.396(5)
C13B C14B 1.400(6)
C13B C18B 1.510(5)
C1B O1B 1.348(5)
C1B C6B 1.387(5)
C1B C2B 1.393(5)
C8B C9B 1.499(6)
C3B C2B 1.377(6)
C3B C4B 1.383(6)
C6B C5B 1.402(6)
C6B C7B 1.500(6)
C10B C11B 1.505(5)
C16B C11B 1.395(5)
C5B C4B 1.395(6)
C4B C17B 1.509(6)
O8B N3B 1.281(6)
N3B O10B 1.173(5)
N3B O9B1 1.242(8)
N3B O9B2 1.352(8)
